data_7110735
loop_
_publ_author_name
'Bartlett, Ian M.'
'Carlton, Susannah'
'Connelly, Neil G.'
'Harding, David J.'
'Hayward, Owen D.'
'Guy Orpen, A.'
'Ray, Christopher D.'
'Rieger, Philip H.'

_publ_section_title
;
 Structure and bonding in the d4/d3 alkyne redox pairs
 [WX(CO)(MeC&#xE007;CMe)Tp&#x2032;]z (X = F, Cl, Br and I; z = 0 and 1):
 halide stabilisation of electron deficient metal alkyne complexes
;
_journal_issue 23
_journal_name_full 'Chemical Communications'
_journal_page_first 2403
_journal_paper_doi 10.1039/a907912b
_journal_year 1999
_chemical_formula_sum 'C25.5 H29 B Br Cl3 N6 O W'
_chemical_formula_weight 816.47
_chemical_name_systematic
; 
 ? 
;
_space_group_IT_number 2
_symmetry_cell_setting triclinic
_symmetry_space_group_name_Hall '-P 1'
_symmetry_space_group_name_H-M 'P -1'
_atom_sites_solution_hydrogens geom
_atom_sites_solution_primary direct
_atom_sites_solution_secondary difmap
_audit_creation_method SHELXL-97
_cell_angle_alpha 88.34(1)
_cell_angle_beta 70.03(2)
_cell_angle_gamma 78.05(1)
_cell_formula_units_Z 2
_cell_length_a 10.297(3)
_cell_length_b 11.663(2)
_cell_length_c 13.935(2)
_cell_measurement_reflns_used 164
_cell_measurement_temperature 173(2)
_cell_measurement_theta_max 24.00
_cell_measurement_theta_min 1.79
_cell_volume 1537.2(6)
_computing_cell_refinement 'SAINT (Siemens, 1995b)'
_computing_data_collection 'SMART (Siemens, 1995b)'
_computing_data_reduction 'SAINT (Siemens, 1995b)'
_computing_molecular_graphics 'SHELXL-97 (Sheldrick, 1997)'
_computing_publication_material 'SHELXL-97 (Sheldrick, 1997)'
_computing_structure_refinement 'SHELXL-97 (Sheldrick, 1997)'
_computing_structure_solution 'SHELXS-97 (Sheldrick, 1990)'
_diffrn_ambient_temperature 173(2)
_diffrn_measured_fraction_theta_full 0.999
_diffrn_measured_fraction_theta_max 0.999
_diffrn_measurement_device_type 'Siemens SMART CCD diffractometer'
_diffrn_measurement_method '\w rotation with narrow frames'
_diffrn_radiation_monochromator graphite
_diffrn_radiation_source 'fine-focus sealed tube'
_diffrn_radiation_type MoK\a
_diffrn_radiation_wavelength 0.71073
_diffrn_reflns_av_R_equivalents 0.0428
_diffrn_reflns_av_sigmaI/netI 0.0560
_diffrn_reflns_limit_h_max 11
_diffrn_reflns_limit_h_min -11
_diffrn_reflns_limit_k_max 13
_diffrn_reflns_limit_k_min -13
_diffrn_reflns_limit_l_max 15
_diffrn_reflns_limit_l_min -15
_diffrn_reflns_number 12294
_diffrn_reflns_theta_full 24.00
_diffrn_reflns_theta_max 24.00
_diffrn_reflns_theta_min 1.79
_exptl_absorpt_coefficient_mu 5.348
_exptl_absorpt_correction_T_max 0.677153
_exptl_absorpt_correction_T_min 0.419749
_exptl_absorpt_correction_type empirical
_exptl_absorpt_process_details 'SADABS, Sheldrick 1996'
_exptl_crystal_colour Blue
_exptl_crystal_density_diffrn 1.764
_exptl_crystal_density_method 'not measured'
_exptl_crystal_description Block
_exptl_crystal_F_000 794
_exptl_crystal_size_max 0.2
_exptl_crystal_size_mid 0.1
_exptl_crystal_size_min 0.1
_refine_diff_density_max 2.868
_refine_diff_density_min -1.745
_refine_diff_density_rms 0.160
_refine_ls_extinction_method none
_refine_ls_goodness_of_fit_ref 0.976
_refine_ls_hydrogen_treatment mixed
_refine_ls_matrix_type full
_refine_ls_number_parameters 369
_refine_ls_number_reflns 4832
_refine_ls_number_restraints 0
_refine_ls_restrained_S_all 0.976
_refine_ls_R_factor_all 0.0446
_refine_ls_R_factor_gt 0.0363
_refine_ls_shift/su_max 0.001
_refine_ls_shift/su_mean 0.000
_refine_ls_structure_factor_coef Fsqd
_refine_ls_weighting_details 'calc w=1/[\s^2^(Fo^2^)+(0.0514P)^2^+0.0000P] where P=(Fo^2^+2Fc^2^)/3'
_refine_ls_weighting_scheme calc
_refine_ls_wR_factor_gt 0.0851
_refine_ls_wR_factor_ref 0.0876
_reflns_number_gt 4104
_reflns_number_total 4832
_reflns_threshold_expression >2sigma(I)
_cod_data_source_file 907912bsup1.cif
_cod_data_source_block '[WBr(CO)(MeCCMe)Tp']'
_cod_depositor_comments
;
The following automatic conversions were performed:

'_symmetry_cell_setting' value 'Triclinic' changed to 'triclinic'
according to /home/saulius/struct/CIF-dictionaries/cif_core.dic
dictionary named 'cif_core.dic' version 2.4.2 from
2011-04-26.

'_exptl_absorpt_correction_type' value 'Empirical'
changed to 'empirical' according to
/home/saulius/struct/CIF-dictionaries/cif_core.dic dictionary named
'cif_core.dic' version 2.4.2 from 2011-04-26.

Automatic conversion script
Id: cif_fix_values 1891 2012-01-12 08:04:46Z andrius 
;
_cod_original_cell_volume 1537.2(5)
_cod_original_sg_symbol_H-M P-1
_cod_original_formula_sum 'C25.50 H29 B Br Cl3 N6 O W'
_cod_database_code 7110735

loop_
_symmetry_equiv_pos_as_xyz
'x, y, z'
'-x, -y, -z'

loop_
_atom_site_label
_atom_site_type_symbol
_atom_site_fract_x
_atom_site_fract_y
_atom_site_fract_z
_atom_site_U_iso_or_equiv
_atom_site_adp_type
_atom_site_occupancy
_atom_site_symmetry_multiplicity
_atom_site_calc_flag
_atom_site_refinement_flags
W1 W 0.43352(3) 0.20993(2) 0.30715(2) 0.02098(11) Uani 1 1 d .
Br1 Br 0.18845(7) 0.25957(5) 0.28439(5) 0.03000(18) Uani 1 1 d .
O1 O 0.4722(6) 0.4664(4) 0.2704(4) 0.0488(15) Uani 1 1 d .
N1 N 0.4154(5) 0.0188(4) 0.3041(4) 0.0196(12) Uani 1 1 d .
N2 N 0.5306(5) -0.0630(4) 0.2448(4) 0.0195(12) Uani 1 1 d .
N3 N 0.5268(6) 0.1736(4) 0.1372(4) 0.0221(12) Uani 1 1 d .
N4 N 0.6127(6) 0.0644(4) 0.0997(4) 0.0218(12) Uani 1 1 d .
N5 N 0.6556(6) 0.1424(4) 0.2879(4) 0.0213(12) Uani 1 1 d .
N6 N 0.7278(6) 0.0387(4) 0.2337(4) 0.0227(12) Uani 1 1 d .
C1 C 0.4594(7) 0.3695(6) 0.2812(5) 0.0286(16) Uani 1 1 d .
C2 C 0.3484(8) 0.1200(7) 0.5498(5) 0.0371(18) Uani 1 1 d .
H2A H 0.3590 0.0385 0.5278 0.056 Uiso 1 1 calc R
H2B H 0.2521 0.1488 0.5973 0.056 Uiso 1 1 calc R
H2C H 0.4162 0.1240 0.5841 0.056 Uiso 1 1 calc R
C3 C 0.3757(7) 0.1938(6) 0.4592(5) 0.0262(15) Uani 1 1 d .
C4 C 0.3786(7) 0.3050(6) 0.4420(5) 0.0293(16) Uani 1 1 d .
C5 C 0.3484(9) 0.4210(6) 0.4971(6) 0.042(2) Uani 1 1 d .
H5A H 0.2484 0.4580 0.5136 0.063 Uiso 1 1 calc R
H5B H 0.4070 0.4717 0.4534 0.063 Uiso 1 1 calc R
H5C H 0.3702 0.4092 0.5603 0.063 Uiso 1 1 calc R
C6 C 0.1724(7) 0.0131(6) 0.4284(5) 0.0349(18) Uani 1 1 d .
H6A H 0.1595 -0.0187 0.4962 0.052 Uiso 1 1 calc R
H6B H 0.1010 -0.0050 0.4029 0.052 Uiso 1 1 calc R
H6C H 0.1624 0.0983 0.4333 0.052 Uiso 1 1 calc R
C7 C 0.3169(7) -0.0410(6) 0.3565(5) 0.0257(15) Uani 1 1 d .
C8 C 0.3697(8) -0.1612(6) 0.3309(5) 0.0300(17) Uani 1 1 d .
H8 H 0.3221 -0.2230 0.3571 0.036 Uiso 1 1 calc R
C9 C 0.5027(7) -0.1719(5) 0.2611(5) 0.0244(15) Uani 1 1 d .
C10 C 0.6096(8) -0.2804(5) 0.2090(6) 0.0363(18) Uani 1 1 d .
H10A H 0.5645 -0.3482 0.2222 0.054 Uiso 1 1 calc R
H10B H 0.6877 -0.2934 0.2358 0.054 Uiso 1 1 calc R
H10C H 0.6461 -0.2701 0.1352 0.054 Uiso 1 1 calc R
C11 C 0.4317(9) 0.3580(6) 0.0620(6) 0.0393(19) Uani 1 1 d .
H11A H 0.4174 0.3764 -0.0032 0.059 Uiso 1 1 calc R
H11B H 0.4837 0.4124 0.0771 0.059 Uiso 1 1 calc R
H11C H 0.3397 0.3656 0.1166 0.059 Uiso 1 1 calc R
C12 C 0.5156(7) 0.2330(5) 0.0552(5) 0.0251(15) Uani 1 1 d .
C13 C 0.5917(7) 0.1640(6) -0.0324(5) 0.0280(16) Uani 1 1 d .
H13 H 0.6014 0.1854 -0.1004 0.034 Uiso 1 1 calc R
C14 C 0.6515(7) 0.0575(6) -0.0029(5) 0.0255(15) Uani 1 1 d .
C15 C 0.7415(8) -0.0494(6) -0.0671(5) 0.0360(18) Uani 1 1 d .
H15A H 0.7544 -0.0355 -0.1391 0.054 Uiso 1 1 calc R
H15B H 0.6954 -0.1161 -0.0461 0.054 Uiso 1 1 calc R
H15C H 0.8339 -0.0668 -0.0581 0.054 Uiso 1 1 calc R
C16 C 0.7117(8) 0.2917(6) 0.3861(6) 0.0363(18) Uani 1 1 d .
H16A H 0.7965 0.3024 0.3988 0.054 Uiso 1 1 calc R
H16B H 0.6369 0.2870 0.4514 0.054 Uiso 1 1 calc R
H16C H 0.6797 0.3583 0.3494 0.054 Uiso 1 1 calc R
C17 C 0.7454(8) 0.1811(6) 0.3231(5) 0.0311(17) Uani 1 1 d .
C18 C 0.8766(7) 0.1007(6) 0.2903(5) 0.0298(16) Uani 1 1 d .
H18 H 0.9593 0.1060 0.3043 0.036 Uiso 1 1 calc R
C19 C 0.8605(7) 0.0130(5) 0.2338(5) 0.0259(15) Uani 1 1 d .
C20 C 0.9659(8) -0.0941(6) 0.1807(6) 0.043(2) Uani 1 1 d .
H20A H 1.0544 -0.0970 0.1934 0.065 Uiso 1 1 calc R
H20B H 0.9835 -0.0915 0.1071 0.065 Uiso 1 1 calc R
H20C H 0.9289 -0.1641 0.2068 0.065 Uiso 1 1 calc R
C100 C 0.0962(9) 0.5778(6) 0.3038(6) 0.045(2) Uani 1 1 d .
H100 H 0.1474 0.4970 0.3107 0.054 Uiso 1 1 calc R
B1 B 0.6591(8) -0.0243(6) 0.1729(6) 0.0246(17) Uani 1 1 d .
H1 H 0.7291 -0.0938 0.1325 0.029 Uiso 1 1 calc R
Cl1 Cl 0.0370(3) 0.6535(2) 0.42250(19) 0.0704(7) Uani 1 1 d .
Cl2 Cl 0.2136(2) 0.64556(18) 0.20854(19) 0.0586(6) Uani 1 1 d .
Cl3 Cl -0.0480(2) 0.5650(2) 0.26657(17) 0.0555(6) Uani 1 1 d .
C101 C 0.867(2) 0.2032(16) 0.0558(13) 0.054(5) Uani 0.50 1 d P
C102 C 0.8416(12) 0.2821(9) 0.0695(8) 0.070(3) Uani 1 1 d .
C103 C 0.773(3) 0.4405(19) 0.1341(19) 0.104(9) Uani 0.50 1 d P
C104 C 1.066(3) 0.3469(18) 0.028(3) 0.105(11) Uani 0.50 1 d P
C105 C 0.9699(13) 0.3418(9) 0.0381(9) 0.064(3) Uani 1 1 d .
C106 C 0.9328(9) 0.4730(7) 0.0182(7) 0.050(2) Uani 1 1 d .

loop_
_atom_site_aniso_label
_atom_site_aniso_U_11
_atom_site_aniso_U_22
_atom_site_aniso_U_33
_atom_site_aniso_U_23
_atom_site_aniso_U_13
_atom_site_aniso_U_12
W1 0.03059(18) 0.01463(15) 0.02040(16) -0.00007(10) -0.01102(12) -0.00656(11)
Br1 0.0344(4) 0.0221(3) 0.0374(4) -0.0017(3) -0.0184(3) -0.0036(3)
O1 0.077(4) 0.022(3) 0.061(4) 0.007(2) -0.037(3) -0.019(3)
N1 0.021(3) 0.020(3) 0.021(3) 0.001(2) -0.011(2) -0.004(2)
N2 0.027(3) 0.014(3) 0.019(3) 0.001(2) -0.010(2) -0.005(2)
N3 0.030(3) 0.015(3) 0.025(3) 0.002(2) -0.012(3) -0.007(2)
N4 0.031(3) 0.015(3) 0.021(3) -0.001(2) -0.009(3) -0.008(2)
N5 0.025(3) 0.015(3) 0.023(3) 0.002(2) -0.008(3) -0.005(2)
N6 0.030(3) 0.015(3) 0.025(3) 0.005(2) -0.011(3) -0.007(2)
C1 0.035(4) 0.025(4) 0.031(4) 0.002(3) -0.017(3) -0.009(3)
C2 0.044(5) 0.043(4) 0.026(4) 0.001(3) -0.013(4) -0.010(4)
C3 0.024(4) 0.029(4) 0.026(4) -0.005(3) -0.008(3) -0.005(3)
C4 0.030(4) 0.035(4) 0.026(4) -0.005(3) -0.012(3) -0.008(3)
C5 0.054(5) 0.036(4) 0.036(5) -0.016(3) -0.011(4) -0.014(4)
C6 0.031(4) 0.043(4) 0.035(4) 0.012(3) -0.013(4) -0.016(4)
C7 0.028(4) 0.031(4) 0.024(4) 0.011(3) -0.012(3) -0.016(3)
C8 0.042(5) 0.024(4) 0.034(4) 0.012(3) -0.016(4) -0.022(3)
C9 0.041(4) 0.017(3) 0.025(4) 0.004(3) -0.022(3) -0.010(3)
C10 0.055(5) 0.016(4) 0.043(5) 0.001(3) -0.022(4) -0.010(3)
C11 0.065(6) 0.022(4) 0.036(4) 0.015(3) -0.021(4) -0.013(4)
C12 0.035(4) 0.021(3) 0.025(4) 0.009(3) -0.015(3) -0.012(3)
C13 0.040(4) 0.032(4) 0.016(4) 0.008(3) -0.010(3) -0.015(3)
C14 0.031(4) 0.029(4) 0.019(4) 0.003(3) -0.006(3) -0.018(3)
C15 0.048(5) 0.030(4) 0.025(4) -0.008(3) -0.002(4) -0.016(3)
C16 0.047(5) 0.035(4) 0.039(4) -0.009(3) -0.026(4) -0.013(4)
C17 0.044(5) 0.025(4) 0.030(4) 0.005(3) -0.018(4) -0.011(3)
C18 0.029(4) 0.028(4) 0.041(4) 0.011(3) -0.019(4) -0.013(3)
C19 0.029(4) 0.021(3) 0.033(4) 0.009(3) -0.014(3) -0.011(3)
C20 0.040(5) 0.027(4) 0.068(6) 0.005(4) -0.024(4) -0.009(3)
C100 0.055(5) 0.022(4) 0.063(6) -0.004(4) -0.031(5) 0.000(4)
B1 0.032(5) 0.015(4) 0.023(4) -0.003(3) -0.005(4) -0.004(3)
Cl1 0.091(2) 0.0608(15) 0.0645(16) -0.0188(12) -0.0359(15) -0.0082(13)
Cl2 0.0500(14) 0.0413(12) 0.0825(17) 0.0043(11) -0.0211(12) -0.0082(10)
Cl3 0.0528(14) 0.0614(14) 0.0604(14) 0.0003(11) -0.0265(12) -0.0171(11)
C101 0.067(13) 0.042(11) 0.046(11) -0.017(9) 0.008(9) -0.040(10)
C102 0.091(9) 0.044(6) 0.066(7) 0.005(5) -0.007(6) -0.030(6)
C103 0.12(2) 0.059(14) 0.090(18) -0.043(13) 0.010(15) 0.010(13)
C104 0.073(18) 0.026(11) 0.23(4) 0.009(14) -0.07(2) -0.006(12)
C105 0.068(8) 0.044(6) 0.086(8) -0.007(5) -0.030(7) -0.014(6)
C106 0.049(6) 0.041(5) 0.057(6) 0.002(4) -0.013(5) -0.009(4)

loop_
_atom_type_symbol
_atom_type_description
_atom_type_scat_dispersion_real
_atom_type_scat_dispersion_imag
_atom_type_scat_source
C C 0.0033 0.0016 'International Tables Vol C Tables 4.2.6.8 and 6.1.1.4'
H H 0.0000 0.0000 'International Tables Vol C Tables 4.2.6.8 and 6.1.1.4'
B B 0.0013 0.0007 'International Tables Vol C Tables 4.2.6.8 and 6.1.1.4'
N N 0.0061 0.0033 'International Tables Vol C Tables 4.2.6.8 and 6.1.1.4'
O O 0.0106 0.0060 'International Tables Vol C Tables 4.2.6.8 and 6.1.1.4'
Cl Cl 0.1484 0.1585 'International Tables Vol C Tables 4.2.6.8 and 6.1.1.4'
Br Br -0.2901 2.4595 'International Tables Vol C Tables 4.2.6.8 and 6.1.1.4'
W W -0.8490 6.8722 'International Tables Vol C Tables 4.2.6.8 and 6.1.1.4'

loop_
_geom_angle_atom_site_label_1
_geom_angle_atom_site_label_2
_geom_angle_atom_site_label_3
_geom_angle
_geom_angle_site_symmetry_1
_geom_angle_site_symmetry_3
C1 W1 C3 106.9(3) . .
C1 W1 C4 69.3(3) . .
C3 W1 C4 37.8(3) . .
C1 W1 N5 93.2(2) . .
C3 W1 N5 91.5(2) . .
C4 W1 N5 97.5(2) . .
C1 W1 N3 87.2(2) . .
C3 W1 N3 163.6(2) . .
C4 W1 N3 156.2(2) . .
N5 W1 N3 79.09(19) . .
C1 W1 N1 168.9(2) . .
C3 W1 N1 84.2(2) . .
C4 W1 N1 121.7(2) . .
N5 W1 N1 86.35(18) . .
N3 W1 N1 81.83(17) . .
C1 W1 Br1 91.8(2) . .
C3 W1 Br1 100.77(19) . .
C4 W1 Br1 97.67(19) . .
N5 W1 Br1 164.82(14) . .
N3 W1 Br1 86.86(14) . .
N1 W1 Br1 86.00(13) . .
C7 N1 N2 106.7(5) . .
C7 N1 W1 134.1(5) . .
N2 N1 W1 118.9(4) . .
C9 N2 N1 109.5(5) . .
C9 N2 B1 130.0(5) . .
N1 N2 B1 120.4(5) . .
C12 N3 N4 106.2(5) . .
C12 N3 W1 135.0(4) . .
N4 N3 W1 118.7(4) . .
C14 N4 N3 109.8(5) . .
C14 N4 B1 129.6(5) . .
N3 N4 B1 120.5(5) . .
C17 N5 N6 106.8(5) . .
C17 N5 W1 132.5(5) . .
N6 N5 W1 120.7(4) . .
C19 N6 N5 110.5(5) . .
C19 N6 B1 128.7(5) . .
N5 N6 B1 120.3(5) . .
O1 C1 W1 176.9(6) . .
C4 C3 C2 136.4(6) . .
C4 C3 W1 72.9(4) . .
C2 C3 W1 150.6(5) . .
C3 C4 C5 141.4(7) . .
C3 C4 W1 69.3(4) . .
C5 C4 W1 149.2(5) . .
N1 C7 C8 109.2(6) . .
N1 C7 C6 125.1(6) . .
C8 C7 C6 125.7(6) . .
C9 C8 C7 106.6(5) . .
N2 C9 C8 108.0(6) . .
N2 C9 C10 122.2(6) . .
C8 C9 C10 129.8(6) . .
N3 C12 C13 109.7(6) . .
N3 C12 C11 123.5(6) . .
C13 C12 C11 126.9(6) . .
C12 C13 C14 107.2(6) . .
N4 C14 C13 107.1(6) . .
N4 C14 C15 123.5(6) . .
C13 C14 C15 129.4(6) . .
N5 C17 C18 108.9(6) . .
N5 C17 C16 125.2(6) . .
C18 C17 C16 125.9(6) . .
C19 C18 C17 106.1(6) . .
N6 C19 C18 107.7(6) . .
N6 C19 C20 123.3(6) . .
C18 C19 C20 129.0(6) . .
Cl1 C100 Cl2 112.0(4) . .
Cl1 C100 Cl3 110.6(5) . .
Cl2 C100 Cl3 109.8(4) . .
N2 B1 N4 108.9(6) . .
N2 B1 N6 110.3(5) . .
N4 B1 N6 108.0(5) . .
C101 C102 C105 112.6(17) . .
C101 C102 C103 165.9(18) . .
C105 C102 C103 73.4(10) . .
C102 C103 C106 82.2(9) . .
C105 C104 C106 57.4(14) . .
C104 C105 C106 90.7(16) . .
C104 C105 C102 155.4(19) . .
C106 C105 C102 113.6(9) . .
C105 C106 C106 111.3(9) . 2_765
C105 C106 C104 31.9(7) . .
C106 C106 C104 79.6(11) 2_765 .
C105 C106 C103 73.3(8) . .
C106 C106 C103 147.2(12) 2_765 .
C104 C106 C103 97.8(13) . .

loop_
_geom_bond_atom_site_label_1
_geom_bond_atom_site_label_2
_geom_bond_distance
_geom_bond_site_symmetry_2
W1 C1 1.941(7) .
W1 C3 2.010(7) .
W1 C4 2.053(7) .
W1 N5 2.183(5) .
W1 N3 2.246(5) .
W1 N1 2.277(5) .
W1 Br1 2.5951(10) .
O1 C1 1.164(8) .
N1 C7 1.344(8) .
N1 N2 1.382(7) .
N2 C9 1.356(7) .
N2 B1 1.508(9) .
N3 C12 1.346(8) .
N3 N4 1.391(7) .
N4 C14 1.347(8) .
N4 B1 1.551(9) .
N5 C17 1.341(8) .
N5 N6 1.373(7) .
N6 C19 1.338(8) .
N6 B1 1.555(9) .
C2 C3 1.487(9) .
C3 C4 1.316(9) .
C4 C5 1.497(9) .
C6 C7 1.499(10) .
C7 C8 1.403(9) .
C8 C9 1.365(9) .
C9 C10 1.507(9) .
C11 C12 1.520(9) .
C12 C13 1.377(9) .
C13 C14 1.385(9) .
C14 C15 1.494(9) .
C16 C17 1.492(9) .
C17 C18 1.411(10) .
C18 C19 1.378(9) .
C19 C20 1.493(10) .
C100 Cl1 1.749(8) .
C100 Cl2 1.757(9) .
C100 Cl3 1.766(8) .
C101 C102 0.910(17) .
C102 C105 1.546(15) .
C102 C103 1.96(2) .
C103 C106 1.97(3) .
C104 C105 0.96(2) .
C104 C106 1.83(2) .
C105 C106 1.539(13) .
C106 C106 1.559(17) 2_765
